data_7219770
loop_
_publ_author_name
'Yang, Xiao'
'Wang, Yu'
'Zhou, Hao-Long'
'Liu, Yi-Jiang'
'He, Chun-Ting'
'Lin, Rui-Biao'
'Zhang, Jie-Peng'

_publ_section_title
;
 Guest-containing supramolecular isomers of silver(i)
 3,5-dialkyl-1,2,4-triazolates: syntheses, structures, and structural
 transformation behaviours
;
_journal_issue 46
_journal_name_full CrystEngComm
_journal_page_first 8843
_journal_paper_doi 10.1039/C5CE00004A
_journal_volume 17
_journal_year 2015
_chemical_formula_sum 'C18 H24 Br2 Cu N8 O2'
_chemical_formula_weight 607.81
_chemical_name_systematic
; 
 ? 
;
_space_group_IT_number 14
_symmetry_cell_setting monoclinic
_symmetry_space_group_name_Hall '-P 2ybc'
_symmetry_space_group_name_H-M 'P 1 21/c 1'
_atom_sites_solution_hydrogens geom
_atom_sites_solution_primary direct
_atom_sites_solution_secondary difmap
_audit_creation_method SHELXL-97
_audit_update_record
;
2014-10-30 deposited with the CCDC.
2015-03-09 downloaded from the CCDC.
;
_cell_angle_alpha 90.00
_cell_angle_beta 108.727(2)
_cell_angle_gamma 90.00
_cell_formula_units_Z 2
_cell_length_a 10.9995(12)
_cell_length_b 8.8942(10)
_cell_length_c 11.9732(14)
_cell_measurement_reflns_used 2235
_cell_measurement_temperature 173(2)
_cell_measurement_theta_max 27.66
_cell_measurement_theta_min 2.91
_cell_volume 1109.3(2)
_computing_cell_refinement 'Bruker SMART'
_computing_data_collection 'Bruker SMART'
_computing_data_reduction 'Bruker SAINT'
_computing_molecular_graphics 'Bruker SHELXTL'
_computing_publication_material 'Bruker SHELXTL'
_computing_structure_refinement 'SHELXL-97 (Sheldrick, 1997)'
_computing_structure_solution 'SHELXS-97 (Sheldrick, 1990)'
_diffrn_ambient_temperature 173(2)
_diffrn_measured_fraction_theta_full 0.992
_diffrn_measured_fraction_theta_max 0.992
_diffrn_measurement_device_type 'CCD area detector'
_diffrn_measurement_method 'phi and omega scans'
_diffrn_radiation_monochromator graphite
_diffrn_radiation_source 'fine-focus sealed tube'
_diffrn_radiation_type MoK\a
_diffrn_radiation_wavelength 0.71073
_diffrn_reflns_av_R_equivalents 0.0339
_diffrn_reflns_av_sigmaI/netI 0.0354
_diffrn_reflns_limit_h_max 13
_diffrn_reflns_limit_h_min -13
_diffrn_reflns_limit_k_max 8
_diffrn_reflns_limit_k_min -10
_diffrn_reflns_limit_l_max 12
_diffrn_reflns_limit_l_min -14
_diffrn_reflns_number 6167
_diffrn_reflns_theta_full 25.01
_diffrn_reflns_theta_max 25.01
_diffrn_reflns_theta_min 1.95
_exptl_absorpt_coefficient_mu 4.620
_exptl_absorpt_correction_T_max 0.5441
_exptl_absorpt_correction_T_min 0.4902
_exptl_absorpt_correction_type multi-scan
_exptl_absorpt_process_details SADABS
_exptl_crystal_colour GREEN
_exptl_crystal_density_diffrn 1.820
_exptl_crystal_density_meas ?
_exptl_crystal_density_method 'not measured'
_exptl_crystal_description BLOCK
_exptl_crystal_F_000 606
_exptl_crystal_size_max 0.18
_exptl_crystal_size_mid 0.17
_exptl_crystal_size_min 0.15
_refine_diff_density_max 0.562
_refine_diff_density_min -0.510
_refine_diff_density_rms 0.100
_refine_ls_extinction_method none
_refine_ls_goodness_of_fit_ref 1.075
_refine_ls_hydrogen_treatment constr
_refine_ls_matrix_type full
_refine_ls_number_parameters 150
_refine_ls_number_reflns 1946
_refine_ls_number_restraints 0
_refine_ls_restrained_S_all 1.075
_refine_ls_R_factor_all 0.0489
_refine_ls_R_factor_gt 0.0426
_refine_ls_shift/su_max 0.001
_refine_ls_shift/su_mean 0.000
_refine_ls_structure_factor_coef Fsqd
_refine_ls_weighting_details 'calc w=1/[\s^2^(Fo^2^)+(0.0268P)^2^+6.2200P] where P=(Fo^2^+2Fc^2^)/3'
_refine_ls_weighting_scheme calc
_refine_ls_wR_factor_gt 0.0918
_refine_ls_wR_factor_ref 0.0943
_reflns_number_gt 1766
_reflns_number_total 1946
_reflns_threshold_expression >2sigma(I)
_cod_data_source_file c5ce00004a2.cif
_cod_data_source_block n140620b
_cod_depositor_comments
;
The following automatic conversions were performed:

'_symmetry_cell_setting' value 'Monoclinic' changed to 'monoclinic'
according to
/usr/data/users/saulius/crontab/automatic-downloads/rss-feeds/RSC/lib/dictionaries/cif_core.dic
dictionary named 'cif_core.dic' version 2.4.2 from 2011-04-26.

'_exptl_absorpt_correction_type' value 'MULTI-SCAN' changed to
'multi-scan' according to
/usr/data/users/saulius/crontab/automatic-downloads/rss-feeds/RSC/lib/dictionaries/cif_core.dic
dictionary named 'cif_core.dic' version 2.4.2 from 2011-04-26.

'_exptl_crystal_density_meas' value 'NONE' was changed to '?' - the
value is perceived as not measured.

Automatic conversion script
Id: cif_fix_values 3105 2015-03-04 15:46:00Z robertas 

 Adding full bibliography for 7219769--7219774.cif.
;
_cod_original_sg_symbol_H-M P2(1)/c
_cod_database_code 7219770

loop_
_symmetry_equiv_pos_as_xyz
'x, y, z'
'-x, y+1/2, -z+1/2'
'-x, -y, -z'
'x, -y-1/2, z-1/2'

loop_
_atom_site_label
_atom_site_type_symbol
_atom_site_fract_x
_atom_site_fract_y
_atom_site_fract_z
_atom_site_U_iso_or_equiv
_atom_site_adp_type
_atom_site_occupancy
_atom_site_symmetry_multiplicity
_atom_site_calc_flag
_atom_site_refinement_flags
_atom_site_disorder_assembly
_atom_site_disorder_group
Br1 Br 0.44450(12) 0.40488(11) 0.21538(19) 0.0211(3) Uani 0.900(6) 1 d P A 1
Br1' Br 0.4694(10) 0.4263(10) 0.2613(14) 0.0211(3) Uani 0.100(6) 1 d P A 2
Cu1 Cu 0.5000 0.5000 0.0000 0.0184(2) Uani 1 2 d S . .
N1 N 1.2260(4) 0.6632(4) 0.3895(4) 0.0180(9) Uani 1 1 d . . .
N2 N 1.1963(4) 0.7066(5) 0.4861(4) 0.0227(9) Uani 1 1 d . . .
N3 N 1.3610(3) 0.8417(4) 0.4678(3) 0.0143(8) Uani 1 1 d . . .
N4 N 0.6260(4) 0.6618(4) 0.0912(4) 0.0235(10) Uani 1 1 d . A .
H4A H 0.6212 0.7403 0.0399 0.028 Uiso 1 1 calc R . .
H4B H 0.5952 0.6972 0.1492 0.028 Uiso 1 1 calc R . .
C1 C 1.2795(5) 0.8139(6) 0.5302(5) 0.0216(11) Uani 1 1 d . . .
H1 H 1.2827 0.8676 0.5997 0.026 Uiso 1 1 calc R . .
C2 C 1.3234(4) 0.7434(5) 0.3788(4) 0.0172(10) Uani 1 1 d . . .
H2 H 1.3605 0.7328 0.3177 0.021 Uiso 1 1 calc R . .
C3 C 1.1588(4) 0.5347(5) 0.3174(5) 0.0236(12) Uani 1 1 d . . .
H3A H 1.1663 0.4458 0.3689 0.028 Uiso 1 1 calc R . .
H3B H 1.2009 0.5103 0.2580 0.028 Uiso 1 1 calc R . .
C4 C 1.0194(4) 0.5670(5) 0.2557(5) 0.0204(11) Uani 1 1 d . A .
C5 C 0.9292(5) 0.5381(6) 0.3129(5) 0.0266(12) Uani 1 1 d . . .
H5 H 0.9564 0.4952 0.3896 0.032 Uiso 1 1 calc R . .
C6 C 0.8017(5) 0.5712(6) 0.2594(5) 0.0265(12) Uani 1 1 d . A .
H6 H 0.7419 0.5540 0.3002 0.032 Uiso 1 1 calc R . .
C7 C 0.7604(4) 0.6290(5) 0.1468(5) 0.0210(11) Uani 1 1 d . . .
C8 C 0.8470(5) 0.6539(5) 0.0860(5) 0.0251(12) Uani 1 1 d . A .
H8 H 0.8182 0.6919 0.0077 0.030 Uiso 1 1 calc R . .
C9 C 0.9765(5) 0.6225(5) 0.1412(5) 0.0256(12) Uani 1 1 d . . .
H9 H 1.0362 0.6392 0.1001 0.031 Uiso 1 1 calc R A .
O1 O 0.5811(12) 0.9511(13) 0.9760(13) 0.067(3) Uani 0.582(14) 1 d P B 1
O1' O 0.6076(17) 0.9026(19) 0.9264(18) 0.067(3) Uani 0.418(14) 1 d P B 2

loop_
_atom_site_aniso_label
_atom_site_aniso_U_11
_atom_site_aniso_U_22
_atom_site_aniso_U_33
_atom_site_aniso_U_23
_atom_site_aniso_U_13
_atom_site_aniso_U_12
Br1 0.0179(4) 0.0187(3) 0.0286(8) 0.0057(4) 0.0101(5) 0.0054(3)
Br1' 0.0179(4) 0.0187(3) 0.0286(8) 0.0057(4) 0.0101(5) 0.0054(3)
Cu1 0.0063(4) 0.0084(4) 0.0358(5) -0.0028(3) 0.0001(3) 0.0016(3)
N1 0.0103(19) 0.0151(19) 0.027(2) -0.0042(17) 0.0040(17) -0.0028(15)
N2 0.016(2) 0.023(2) 0.030(2) -0.0019(19) 0.0079(18) -0.0054(18)
N3 0.0123(19) 0.0109(18) 0.019(2) 0.0016(16) 0.0034(16) 0.0021(15)
N4 0.010(2) 0.017(2) 0.039(3) -0.0081(19) 0.0002(18) 0.0020(16)
C1 0.018(2) 0.021(2) 0.027(3) -0.004(2) 0.010(2) -0.004(2)
C2 0.009(2) 0.018(2) 0.023(3) -0.004(2) 0.003(2) -0.0037(18)
C3 0.007(2) 0.016(2) 0.044(3) -0.012(2) 0.003(2) -0.0035(19)
C4 0.006(2) 0.013(2) 0.039(3) -0.011(2) 0.001(2) -0.0039(17)
C5 0.016(3) 0.025(3) 0.038(3) -0.004(2) 0.008(2) -0.004(2)
C6 0.009(2) 0.030(3) 0.039(3) -0.008(2) 0.006(2) -0.004(2)
C7 0.011(2) 0.012(2) 0.036(3) -0.013(2) 0.001(2) -0.0030(18)
C8 0.017(3) 0.019(2) 0.036(3) -0.004(2) 0.003(2) -0.003(2)
C9 0.016(3) 0.018(2) 0.042(3) -0.006(2) 0.010(2) -0.004(2)
O1 0.059(6) 0.048(7) 0.085(9) 0.001(5) 0.010(5) -0.012(5)
O1' 0.059(6) 0.048(7) 0.085(9) 0.001(5) 0.010(5) -0.012(5)

loop_
_atom_type_symbol
_atom_type_description
_atom_type_scat_dispersion_real
_atom_type_scat_dispersion_imag
_atom_type_scat_source
C C 0.0033 0.0016 'International Tables Vol C Tables 4.2.6.8 and 6.1.1.4'
H H 0.0000 0.0000 'International Tables Vol C Tables 4.2.6.8 and 6.1.1.4'
N N 0.0061 0.0033 'International Tables Vol C Tables 4.2.6.8 and 6.1.1.4'
O O 0.0106 0.0060 'International Tables Vol C Tables 4.2.6.8 and 6.1.1.4'
Cu Cu 0.3201 1.2651 'International Tables Vol C Tables 4.2.6.8 and 6.1.1.4'
Br Br -0.2901 2.4595 'International Tables Vol C Tables 4.2.6.8 and 6.1.1.4'

loop_
_geom_angle_atom_site_label_1
_geom_angle_atom_site_label_2
_geom_angle_atom_site_label_3
_geom_angle
_geom_angle_site_symmetry_1
_geom_angle_site_symmetry_3
N3 Cu1 N3 180.0 4_475 2_745
N3 Cu1 N4 87.33(15) 4_475 .
N3 Cu1 N4 92.67(15) 2_745 .
N3 Cu1 N4 92.67(15) 4_475 3_665
N3 Cu1 N4 87.33(15) 2_745 3_665
N4 Cu1 N4 180.0 . 3_665
N3 Cu1 Br1 90.58(11) 4_475 .
N3 Cu1 Br1 89.42(11) 2_745 .
N4 Cu1 Br1 91.70(14) . .
N4 Cu1 Br1 88.30(14) 3_665 .
N3 Cu1 Br1' 91.02(16) 4_475 .
N3 Cu1 Br1' 88.98(16) 2_745 .
N4 Cu1 Br1' 83.8(3) . .
N4 Cu1 Br1' 96.2(3) 3_665 .
Br1 Cu1 Br1' 7.9(2) . .
C2 N1 N2 110.6(4) . .
C2 N1 C3 128.8(4) . .
N2 N1 C3 120.4(4) . .
C1 N2 N1 102.9(4) . .
C2 N3 C1 103.2(4) . .
C2 N3 Cu1 128.9(3) . 2_755
C1 N3 Cu1 127.8(3) . 2_755
C7 N4 Cu1 121.4(3) . .
C7 N4 H4A 107.0 . .
Cu1 N4 H4A 107.0 . .
C7 N4 H4B 107.0 . .
Cu1 N4 H4B 107.0 . .
H4A N4 H4B 106.7 . .
N2 C1 N3 114.2(4) . .
N2 C1 H1 122.9 . .
N3 C1 H1 122.9 . .
N1 C2 N3 109.1(4) . .
N1 C2 H2 125.4 . .
N3 C2 H2 125.4 . .
N1 C3 C4 112.3(4) . .
N1 C3 H3A 109.1 . .
C4 C3 H3A 109.1 . .
N1 C3 H3B 109.1 . .
C4 C3 H3B 109.1 . .
H3A C3 H3B 107.9 . .
C9 C4 C5 118.6(5) . .
C9 C4 C3 121.6(5) . .
C5 C4 C3 119.8(5) . .
C6 C5 C4 120.7(5) . .
C6 C5 H5 119.7 . .
C4 C5 H5 119.7 . .
C5 C6 C7 120.3(5) . .
C5 C6 H6 119.9 . .
C7 C6 H6 119.9 . .
C6 C7 C8 120.4(5) . .
C6 C7 N4 119.7(5) . .
C8 C7 N4 120.0(5) . .
C7 C8 C9 119.2(5) . .
C7 C8 H8 120.4 . .
C9 C8 H8 120.4 . .
C4 C9 C8 120.8(5) . .
C4 C9 H9 119.6 . .
C8 C9 H9 119.6 . .

loop_
_geom_bond_atom_site_label_1
_geom_bond_atom_site_label_2
_geom_bond_distance
_geom_bond_site_symmetry_2
Br1 Cu1 2.9580(15) .
Br1' Cu1 3.318(13) .
Cu1 N3 2.022(4) 4_475
Cu1 N3 2.022(4) 2_745
Cu1 N4 2.052(4) .
Cu1 N4 2.052(4) 3_665
N1 C2 1.328(6) .
N1 N2 1.355(6) .
N1 C3 1.479(6) .
N2 C1 1.310(6) .
N3 C2 1.337(6) .
N3 C1 1.361(6) .
N3 Cu1 2.022(4) 2_755
N4 C7 1.442(6) .
N4 H4A 0.9200 .
N4 H4B 0.9200 .
C1 H1 0.9500 .
C2 H2 0.9500 .
C3 C4 1.500(6) .
C3 H3A 0.9900 .
C3 H3B 0.9900 .
C4 C9 1.389(8) .
C4 C5 1.399(7) .
C5 C6 1.373(7) .
C5 H5 0.9500 .
C6 C7 1.376(8) .
C6 H6 0.9500 .
C7 C8 1.390(7) .
C8 C9 1.393(7) .
C8 H8 0.9500 .
C9 H9 0.9500 .

loop_
_geom_torsion_atom_site_label_1
_geom_torsion_atom_site_label_2
_geom_torsion_atom_site_label_3
_geom_torsion_atom_site_label_4
_geom_torsion
_geom_torsion_site_symmetry_1
C2 N1 N2 C1 0.0(5) .
C3 N1 N2 C1 175.9(4) .
N3 Cu1 N4 C7 180.0(4) 4_475
N3 Cu1 N4 C7 0.0(4) 2_745
N4 Cu1 N4 C7 -31(8) 3_665
Br1 Cu1 N4 C7 89.5(4) .
Br1' Cu1 N4 C7 88.7(4) .
N1 N2 C1 N3 -0.1(5) .
C2 N3 C1 N2 0.2(6) .
Cu1 N3 C1 N2 178.0(3) 2_755
N2 N1 C2 N3 0.1(5) .
C3 N1 C2 N3 -175.4(4) .
C1 N3 C2 N1 -0.2(5) .
Cu1 N3 C2 N1 -177.9(3) 2_755
C2 N1 C3 C4 -118.2(5) .
N2 N1 C3 C4 66.8(6) .
N1 C3 C4 C9 93.7(6) .
N1 C3 C4 C5 -87.7(6) .
C9 C4 C5 C6 -3.3(7) .
C3 C4 C5 C6 178.0(4) .
C4 C5 C6 C7 2.0(8) .
C5 C6 C7 C8 0.3(7) .
C5 C6 C7 N4 179.4(4) .
Cu1 N4 C7 C6 -86.6(5) .
Cu1 N4 C7 C8 92.5(5) .
C6 C7 C8 C9 -1.3(7) .
N4 C7 C8 C9 179.6(4) .
C5 C4 C9 C8 2.3(7) .
C3 C4 C9 C8 -179.0(4) .
C7 C8 C9 C4 -0.1(7) .
